data_2005186
loop_
_publ_author_name
'Banwell, M. G.'
'Hockless, D. C. R.'
'Peters, S. C.'

_publ_contact_author
;
Dr. David C. R. Hockless
Research School of Chemistry
Institulte of Advanced Studies
Australian National University
Canberra
ACT 0200
Australia
;
_publ_section_title
;
 A C(10)-Oxygenated <i>ABC</i>-Ring Analogue of Paclitaxel
 (Taxol^T^^M^)
;
_journal_issue 7
_journal_name_full 'Acta Crystallographica Section C'
_journal_page_first 1832
_journal_page_last 1834
_journal_paper_doi 10.1107/S0108270195015332
_journal_volume 52
_journal_year 1996
_chemical_formula_moiety 'C19 H20 Br N O6, 0.5C3 H8 O'
_chemical_formula_sum 'C20.5 H24 Br N O6.5'
_chemical_formula_weight 468.32
_space_group_IT_number 2
_symmetry_cell_setting triclinic
_symmetry_space_group_name_Hall '-P 1'
_symmetry_space_group_name_H-M 'P -1'
_audit_creation_method 'from TEXRAY.INF file'
_cell_angle_alpha 80.06(2)
_cell_angle_beta 86.19(2)
_cell_angle_gamma 72.030(10)
_cell_formula_units_Z 2
_cell_length_a 7.623(2)
_cell_length_b 9.046(2)
_cell_length_c 15.768(3)
_cell_measurement_reflns_used 25
_cell_measurement_temperature 213.0(10)
_cell_measurement_theta_max 50.0
_cell_measurement_theta_min 48.5
_cell_volume 1018.7(4)
_computing_cell_refinement 'MSC/AFC Diffractometer Control Software'
_computing_data_collection
;MSC/AFC Diffractometer Control Software (Molecular Structure Corporation,
 1991)
;
_computing_data_reduction 'TEXSAN (Molecular Structure Corporation, 1985)'
_computing_publication_material TEXSAN
_computing_structure_refinement TEXSAN
_computing_structure_solution 'PATTY, DIRDIF92 (Beurskens et al., 1992)'
_diffrn_ambient_temperature 213.0(10)
_diffrn_measurement_device AFC6R
_diffrn_measurement_method '\w/2\q scans'
_diffrn_radiation_monochromator graphite
_diffrn_radiation_source 'Rigaku rotating anode'
_diffrn_radiation_type CuK\a
_diffrn_radiation_wavelength 1.5418
_diffrn_reflns_av_R_equivalents 0.051
_diffrn_reflns_limit_h_max 8
_diffrn_reflns_limit_h_min -8
_diffrn_reflns_limit_k_max 0
_diffrn_reflns_limit_k_min -10
_diffrn_reflns_limit_l_max 17
_diffrn_reflns_limit_l_min -17
_diffrn_reflns_number 3247
_diffrn_reflns_theta_max 60.07
_diffrn_reflns_theta_min 1.50
_diffrn_standards_decay_% none
_diffrn_standards_interval_count 150
_diffrn_standards_number 3
_exptl_absorpt_coefficient_mu 3.107
_exptl_absorpt_correction_T_max 1.000
_exptl_absorpt_correction_T_min 0.820
_exptl_absorpt_correction_type 'empirical, using azimuthal (\y) scan data (North, Phillips, & Mathews, 1968)'
_exptl_absorpt_process_details psi-scan
_exptl_crystal_colour colourless
_exptl_crystal_density_diffrn 1.527
_exptl_crystal_description plate
_exptl_crystal_F_000 482.00
_exptl_crystal_size_max 0.240
_exptl_crystal_size_mid 0.160
_exptl_crystal_size_min 0.080
_refine_diff_density_max 0.98
_refine_diff_density_min -0.44
_refine_ls_extinction_method none
_refine_ls_goodness_of_fit_obs 2.904
_refine_ls_hydrogen_treatment noref
_refine_ls_matrix_type full
_refine_ls_number_parameters 277
_refine_ls_number_reflns 2704
_refine_ls_number_restraints 0
_refine_ls_R_factor_obs 0.0366
_refine_ls_shift/esd_max 0.0390
_refine_ls_structure_factor_coef F
_refine_ls_weighting_details w=4F~o~^2^/[\s^2^(F~o~^2^)+(0.010F~o~^2^)^2^]
_refine_ls_weighting_scheme calc
_refine_ls_wR_factor_obs 0.0461
_reflns_number_observed 2704
_reflns_number_total 3022
_reflns_observed_criterion I>3.00\s(I)
_cod_data_source_file ta1059.cif
_cod_data_source_block MGB11
_cod_depositor_comments
;
The following automatic conversions were performed:

'_refine_ls_weighting_scheme' value '
w=4F~o~^2^/[\s^2^(F~o~^2^)+(0.010F~o~^2^)^2^]' was changed to 'calc'.
New tag '_refine_ls_weighting_details' was created. The value of the
new tag was set to 'w=4F~o~^2^/[\s^2^(F~o~^2^)+(0.010F~o~^2^)^2^]'.

Automatic conversion script
Id: cif_fix_values 3143 2015-03-26 13:38:13Z robertas 
;
_cod_original_cell_volume 1018.7(3)
_cod_original_sg_symbol_H-M 'P -1       '
_cod_original_formula_sum 'C20.50 H24 Br N O6.50 '
_cod_database_code 2005186

loop_
_symmetry_equiv_pos_as_xyz
'   +x,   +y,   +z'
'   -x,   -y,   -z'

loop_
_atom_site_aniso_label
_atom_site_aniso_U_11
_atom_site_aniso_U_22
_atom_site_aniso_U_33
_atom_site_aniso_U_12
_atom_site_aniso_U_13
_atom_site_aniso_U_23
Br(1) 0.0279(3) 0.0352(3) 0.0265(3) -0.0088(2) 0.0034(2) -0.0093(2)
O(1) 0.035(2) 0.023(2) 0.027(2) -0.0030(10) -0.0120(10) -0.0070(10)
O(1') 0.042(2) 0.028(2) 0.041(2) -0.0040(10) -0.013(2) -0.011(2)
O(01) 0.140(10) 0.23(2) 0.20(2) -0.020(10) -0.100(10) 0.000(10)
O(4') 0.031(2) 0.034(2) 0.044(2) -0.0100(10) 0.0050(10) -0.019(2)
O(5') 0.063(2) 0.069(3) 0.035(2) -0.033(2) 0.013(2) -0.030(2)
O(9) 0.038(2) 0.036(2) 0.026(2) -0.0050(10) -0.0040(10) -0.0100(10)
O(10) 0.038(2) 0.034(2) 0.032(2) -0.0130(10) -0.0060(10) -0.0170(10)
N(1) 0.037(2) 0.031(2) 0.030(2) -0.011(2) -0.003(2) -0.013(2)
C(1) 0.022(2) 0.021(2) 0.023(2) -0.002(2) -0.007(2) -0.005(2)
C(1') 0.031(3) 0.029(3) 0.035(3) -0.005(2) -0.010(2) -0.006(2)
C(1'') 0.091(5) 0.043(3) 0.040(3) -0.008(3) -0.032(3) -0.002(3)
C(01) 0.17(2) 0.100(10) 0.080(10) -0.030(10) -0.030(10) -0.030(10)
C(2) 0.023(2) 0.023(2) 0.027(2) -0.003(2) -0.006(2) -0.011(2)
C(02) 0.120(10) 0.36(3) 0.054(8) -0.08(2) -0.004(9) 0.020(10)
C(3) 0.020(2) 0.023(2) 0.022(2) -0.003(2) -0.001(2) -0.009(2)
C(03) 0.23(3) 0.12(2) 0.13(2) -0.11(2) 0.10(2) -0.06(2)
C(4') 0.029(2) 0.016(2) 0.032(2) -0.001(2) -0.002(2) -0.007(2)
C(4) 0.026(2) 0.021(2) 0.022(2) -0.003(2) -0.003(2) -0.007(2)
C(5') 0.039(3) 0.029(2) 0.031(3) -0.009(2) 0.000(2) -0.012(2)
C(5) 0.026(2) 0.022(2) 0.029(2) 0.002(2) -0.001(2) -0.008(2)
C(6) 0.023(2) 0.031(2) 0.033(2) -0.002(2) 0.001(2) -0.014(2)
C(7) 0.020(2) 0.031(2) 0.034(3) -0.004(2) -0.005(2) -0.010(2)
C(8) 0.022(2) 0.021(2) 0.023(2) 0.000(2) -0.007(2) -0.007(2)
C(9) 0.013(2) 0.026(2) 0.029(2) -0.001(2) -0.005(2) -0.009(2)
C(10) 0.024(2) 0.031(2) 0.027(2) -0.007(2) -0.001(2) -0.015(2)
C(11) 0.022(2) 0.017(2) 0.024(2) -0.003(2) -0.001(2) -0.006(2)
C(12) 0.026(2) 0.028(2) 0.027(2) -0.003(2) 0.000(2) -0.011(2)
C(13) 0.020(2) 0.029(2) 0.036(3) -0.002(2) 0.003(2) -0.010(2)
C(14) 0.019(2) 0.027(2) 0.036(3) -0.004(2) -0.006(2) -0.005(2)
C(15) 0.020(2) 0.018(2) 0.028(2) -0.001(2) 0.001(2) -0.007(2)

loop_
_atom_site_label
_atom_site_fract_x
_atom_site_fract_y
_atom_site_fract_z
_atom_site_U_iso_or_equiv
_atom_site_thermal_displace_type
Br(1) .22324(6) .21947(5) .30007(3) .02970(10) Uij
O(1) .6155(4) .2322(3) .3333(2) .0288(8) Uij
O(1') .6767(4) -.0246(3) .3250(2) .0370(9) Uij
O(4') .6166(4) .7896(3) .1453(2) .0350(9) Uij
O(5') .1930(5) .8351(4) .3641(2) .0500(10) Uij
O(9) .2211(4) .4782(4) -.0119(2) .0338(9) Uij
O(10) .2080(4) .1735(3) .0237(2) .0326(9) Uij
N(1) .4264(5) .8301(4) .2633(2) .0310(10) Uij
C(1) .5637(5) .2817(5) .2425(3) .0230(10) Uij
C(1') .6738(6) .0786(5) .3646(3) .0320(10) Uij
C(1'') .7364(9) .0507(6) .4557(3) .060(2) Uij
C(2) .4737(5) .4618(5) .2386(3) .0240(10) Uij
C(3) .3787(5) .5558(5) .1530(2) .0220(10) Uij
C(4') .4734(6) .7883(5) .1833(3) .0260(10) Uij
C(4) .3199(5) .7359(5) .1543(3) .0230(10) Uij
C(5') .2530(6) .8200(5) .2930(3) .0320(10) Uij
C(5) .1605(6) .7906(5) .2183(3) .0270(10) Uij
C(6) .0378(6) .6828(5) .2430(3) .0290(10) Uij
C(7) .0469(5) .5804(5) .1761(3) .0280(10) Uij
C(8) .2025(5) .5206(5) .1340(3) .0230(10) Uij
C(9) .2065(5) .4260(5) .0637(3) .0230(10) Uij
C(10) .2181(5) .2518(5) .0921(3) .0260(10) Uij
C(11) .4034(5) .2008(4) .1360(3) .0210(10) Uij
C(12) .5702(6) .1754(5) .0765(3) .0270(10) Uij
C(13) .7475(5) .1251(5) .1267(3) .0290(10) Uij
C(14) .7391(5) .2457(5) .1847(3) .0280(10) Uij
C(15) .4189(5) .2178(5) .2170(3) .0230(10) Uij
O(01) 1.336(2) .438(2) .5560(10) .198(9) Uij
C(01) 1.182(4) .429(3) .5150(10) .116(9) Uij
C(02) 1.0 .5 .5 .183(9) Uij
C(03) .835(4) .472(3) .454(2) .140(10) Uij
H(1) .5068 .8528 .3036 .0517 Uij
H(1''a) .8114 .1153 .4605 .0720 Uij
H(1''b) .6320 .0758 .4929 .0720 Uij
H(1''c) .8055 -0.0568 .4713 .0720 Uij
H(2a) .5675 .5051 .2490 .0290 Uij
H(2b) .3830 .4770 .2832 .0290 Uij
H(3) .4640 .5329 .1068 .0261 Uij
H(4) .2835 .7904 .0981 .0277 Uij
H(5) .0833 .8898 .1920 .0325 Uij
H(6a) .0778 .6173 .2963 .0350 Uij
H(6b) -0.0861 .7461 .2488 .0350 Uij
H(7) -0.0616 .5580 .1636 .0340 Uij
H(010) .2572 .2318 -0.0303 .0517 Uij
H(10) .1240 .2432 .1335 .0315 Uij
H(12a) .5625 .2709 .0385 .0327 Uij
H(12b) .5715 .0958 .0440 .0327 Uij
H(13a) .8493 .1188 .0878 .0346 Uij
H(13b) .7618 .0249 .1610 .0346 Uij
H(14a) .7428 .3410 .1493 .0338 Uij
H(14b) .8437 .2067 .2208 .0338 Uij
H(01a) 1.2284 .4258 .4582 .1391 Uij
H(01b) 1.1794 .3269 .5416 .1391 Uij
H(02b) .9511 .5083 .5566 .2191 Uij
H(02a) 1.0000 .6011 .4708 .2191 Uij
H(03a) .8163 .3756 .4806 .1735 Uij
H(03b) .8661 .4673 .3946 .1735 Uij
H(03c) .7258 .5562 .4584 .1735 Uij

loop_
_atom_type_symbol
_atom_type_scat_dispersion_real
_atom_type_scat_dispersion_imag
_atom_type_scat_source
C 0.018 0.009
;
International Tables for Crystallography
(1992, Vol C, Tables 4.2.6.8 and 6.1.1.4)
;
H 0.000 0.000
;
International Tables for Crystallography
(1992, Vol C, Tables 4.2.6.8 and 6.1.1.4)
;
Br -0.676 1.280
;
International Tables for Crystallography
(1992, Vol C, Tables 4.2.6.8 and 6.1.1.4)
;
N 0.031 0.018
;
International Tables for Crystallography
(1992, Vol C, Tables 4.2.6.8 and 6.1.1.4)
;
O 0.049 0.032
;
International Tables for Crystallography
(1992, Vol C, Tables 4.2.6.8 and 6.1.1.4)
;

loop_
_geom_angle_atom_site_label_1
_geom_angle_atom_site_label_2
_geom_angle_atom_site_label_3
_geom_angle
_geom_angle_publ_flag
C(1) O(1) C(1') 118.9(3) yes
C(01) O(01) C(03) 45.0(10) no
C(4') N(1) C(5') 113.8(4) yes
O(1) C(1) C(2) 101.5(3) yes
O(1) C(1) C(14) 109.6(3) yes
O(1) C(1) C(15) 114.1(3) yes
C(2) C(1) C(14) 111.1(3) yes
C(2) C(1) C(15) 106.9(3) yes
C(14) C(1) C(15) 112.9(3) yes
O(1) C(1') O(1') 124.6(4) yes
O(1) C(1') C(1'') 111.3(4) yes
O(1') C(1') C(1'') 124.2(4) yes
O(01) C(01) C(02) 144(2) no
O(01) C(01) C(03) 62(2) no
C(02) C(01) C(03) 81(2) no
C(1) C(2) C(3) 117.0(3) yes
C(01) C(02) C(03) 138.0(10) no
C(01) C(02) C(03) 41.0(10) no
C(01) C(02) C(03) 41.0(10) no
C(01) C(02) C(03) 138.0(10) no
C(2) C(3) C(4) 110.9(3) yes
C(2) C(3) C(8) 114.6(3) yes
C(4) C(3) C(8) 105.3(3) yes
O(01) C(03) C(01) 71(2) no
O(01) C(03) C(02) 128(2) no
C(01) C(03) C(02) 57(2) no
O(4') C(4') N(1) 124.7(4) yes
O(4') C(4') C(4) 127.3(4) yes
N(1) C(4') C(4) 108.0(4) yes
C(3) C(4) C(4') 112.4(3) yes
C(3) C(4) C(5) 113.3(3) yes
C(4') C(4) C(5) 103.9(3) yes
O(5') C(5') N(1) 124.8(4) yes
O(5') C(5') C(5) 128.3(4) yes
N(1) C(5') C(5) 106.8(4) yes
C(4) C(5) C(5') 104.2(3) yes
C(4) C(5) C(6) 115.9(3) yes
C(5') C(5) C(6) 115.1(4) yes
C(5) C(6) C(7) 111.8(3) yes
C(6) C(7) C(8) 121.7(4) yes
C(3) C(8) C(7) 120.0(4) yes
C(3) C(8) C(9) 119.0(3) yes
C(7) C(8) C(9) 120.9(4) yes
O(9) C(9) C(8) 122.0(4) yes
O(9) C(9) C(10) 120.7(4) yes
C(8) C(9) C(10) 116.8(3) yes
O(10) C(10) C(9) 113.8(3) yes
O(10) C(10) C(11) 115.8(3) yes
C(9) C(10) C(11) 97.0(3) yes
C(10) C(11) C(12) 115.5(3) yes
C(10) C(11) C(15) 122.1(4) yes
C(12) C(11) C(15) 120.1(4) yes
C(11) C(12) C(13) 111.2(3) yes
C(12) C(13) C(14) 109.2(3) yes
C(1) C(14) C(13) 113.9(3) yes
Br(1) C(15) C(1) 114.3(3) yes
Br(1) C(15) C(11) 122.0(3) yes
C(1) C(15) C(11) 121.5(4) yes

loop_
_geom_bond_atom_site_label_1
_geom_bond_atom_site_label_2
_geom_bond_distance
_geom_bond_publ_flag
Br(1) C(15) 1.917(4) yes
O(1) C(1) 1.466(5) yes
O(1) C(1') 1.336(5) yes
O(1') C(1') 1.204(5) yes
O(01) C(01) 1.40(3) no
O(01) C(03) 1.31(3) no
O(4') C(4') 1.212(5) yes
O(5') C(5') 1.196(5) yes
O(9) C(9) 1.215(5) yes
O(10) C(10) 1.405(4) yes
N(1) C(4') 1.373(5) yes
N(1) C(5') 1.397(6) yes
C(1) C(2) 1.552(5) yes
C(1) C(14) 1.548(5) yes
C(1) C(15) 1.499(5) yes
C(1') C(1'') 1.498(6) yes
C(01) C(02) 1.36(2) no
C(01) C(03) 1.06(2) no
C(2) C(3) 1.556(5) yes
C(02) C(03) 1.60(3) no
C(02) C(03) 1.60(3) no
C(3) C(4) 1.554(5) yes
C(3) C(8) 1.531(5) yes
C(4') C(4) 1.514(6) yes
C(4) C(5) 1.542(5) yes
C(5') C(5) 1.513(6) yes
C(5) C(6) 1.536(6) yes
C(6) C(7) 1.504(6) yes
C(7) C(8) 1.328(6) yes
C(8) C(9) 1.508(5) yes
C(9) C(10) 1.539(6) yes
C(10) C(11) 1.518(5) yes
C(11) C(12) 1.512(5) yes
C(11) C(15) 1.331(5) yes
C(12) C(13) 1.517(6) yes
C(13) C(14) 1.525(6) yes
